data_2208687
loop_
_publ_author_name
'G. Y. S. K. Swamy'
'K. Ravikumar'
'P. Narender'
'V. Jayathirtha Rao'

_publ_section_title
;
 Methyl 3-(2-chloro-5-ethyl-3-pyridyl)-3-hydroxy-2-methylenepropanoate
;
_journal_coeditor_code OB2007
_journal_issue 4
_journal_name_full 'Acta Crystallographica Section E'
_journal_page_first o1612
_journal_page_last o1614
_journal_paper_doi 10.1107/S1600536806010646
_journal_volume 62
_journal_year 2006
_chemical_formula_moiety 'C12 H14 Cl N O3'
_chemical_formula_sum 'C12 H14 Cl N O3'
_chemical_formula_weight 255.69
_chemical_name_systematic
;
Methyl 3-(2-chloro-5-ethyl-3-pyridinyl)-3-hydroxy-2-
methylenepropanoate
;
_space_group_IT_number 14
_symmetry_cell_setting monoclinic
_symmetry_space_group_name_Hall '-P 2ybc'
_symmetry_space_group_name_H-M 'P 1 21/c 1'
_atom_sites_solution_hydrogens geom
_atom_sites_solution_primary direct
_atom_sites_solution_secondary difmap
_cell_angle_alpha 90.00
_cell_angle_beta 107.534(2)
_cell_angle_gamma 90.00
_cell_formula_units_Z 4
_cell_length_a 10.5383(15)
_cell_length_b 10.9564(16)
_cell_length_c 11.0465(16)
_cell_measurement_reflns_used 8559
_cell_measurement_temperature 273(2)
_cell_measurement_theta_max 27.93
_cell_measurement_theta_min 2.68
_cell_volume 1216.2(3)
_computing_cell_refinement 'SAINT (Bruker, 2001)'
_computing_data_collection 'SMART (Bruker, 2001)'
_computing_data_reduction SAINT
_computing_molecular_graphics
;
ORTEP3 (Farrugia, 1997) and PLATON (Spek, 2003)
;
_computing_publication_material 'SHELXL97 and PARST (Nardelli, 1995)'
_computing_structure_refinement 'SHELXL97 (Sheldrick, 1997)'
_computing_structure_solution 'SHELXS97 (Sheldrick, 1997)'
_diffrn_ambient_temperature 273(2)
_diffrn_measured_fraction_theta_full 0.999
_diffrn_measured_fraction_theta_max 0.973
_diffrn_measurement_device_type 'Bruker SMART Apex CCD'
_diffrn_measurement_method '\w scans'
_diffrn_radiation_monochromator graphite
_diffrn_radiation_source 'fine-focus sealed tube'
_diffrn_radiation_type MoK\a
_diffrn_radiation_wavelength 0.71073
_diffrn_reflns_av_R_equivalents 0.0222
_diffrn_reflns_av_sigmaI/netI 0.0148
_diffrn_reflns_limit_h_max 13
_diffrn_reflns_limit_h_min -13
_diffrn_reflns_limit_k_max 14
_diffrn_reflns_limit_k_min -14
_diffrn_reflns_limit_l_max 14
_diffrn_reflns_limit_l_min -14
_diffrn_reflns_number 13476
_diffrn_reflns_theta_full 25.00
_diffrn_reflns_theta_max 27.97
_diffrn_reflns_theta_min 2.03
_diffrn_standards_number 0
_exptl_absorpt_coefficient_mu 0.310
_exptl_absorpt_correction_type none
_exptl_crystal_colour Colourless
_exptl_crystal_density_diffrn 1.396
_exptl_crystal_density_method 'not measured'
_exptl_crystal_description needle
_exptl_crystal_F_000 536
_exptl_crystal_size_max 0.22
_exptl_crystal_size_mid 0.18
_exptl_crystal_size_min 0.16
_refine_diff_density_max 0.346
_refine_diff_density_min -0.192
_refine_ls_extinction_method none
_refine_ls_goodness_of_fit_ref 1.039
_refine_ls_hydrogen_treatment constr
_refine_ls_matrix_type full
_refine_ls_number_parameters 157
_refine_ls_number_reflns 2858
_refine_ls_number_restraints 0
_refine_ls_restrained_S_all 1.039
_refine_ls_R_factor_all 0.0405
_refine_ls_R_factor_gt 0.0375
_refine_ls_shift/su_max 0.000
_refine_ls_shift/su_mean 0.000
_refine_ls_structure_factor_coef Fsqd
_refine_ls_weighting_details 'calc w=1/[\s^2^(Fo^2^)+(0.0659P)^2^+0.2604P] where P=(Fo^2^+2Fc^2^)/3'
_refine_ls_weighting_scheme calc
_refine_ls_wR_factor_gt 0.1065
_refine_ls_wR_factor_ref 0.1097
_reflns_number_gt 2601
_reflns_number_total 2858
_reflns_threshold_expression I>2\s(I)
_cod_data_source_file ob2007.cif
_cod_data_source_block I
_cod_original_sg_symbol_H-M 'P 21/c'
_cod_database_code 2208687

loop_
_symmetry_equiv_pos_as_xyz
'x, y, z'
'-x, y+1/2, -z+1/2'
'-x, -y, -z'
'x, -y-1/2, z-1/2'

loop_
_atom_site_type_symbol
_atom_site_label
_atom_site_fract_x
_atom_site_fract_y
_atom_site_fract_z
_atom_site_U_iso_or_equiv
_atom_site_adp_type
_atom_site_calc_flag
_atom_site_refinement_flags
_atom_site_occupancy
C C1 0.38886(14) 0.08377(13) 0.38382(13) 0.0438(3) Uani d . 1
H H1 0.3100 0.0491 0.3888 0.053 Uiso calc R 1
C C2 0.43346(12) 0.18944(12) 0.45221(12) 0.0373(3) Uani d . 1
C C3 0.55255(12) 0.23798(11) 0.44385(11) 0.0336(3) Uani d . 1
H H3 0.5864 0.3083 0.4894 0.040 Uiso calc R 1
C C4 0.62226(11) 0.18419(10) 0.36930(10) 0.0306(2) Uani d . 1
C C5 0.56483(12) 0.07867(11) 0.30461(11) 0.0343(3) Uani d . 1
C C6 0.74526(11) 0.24316(11) 0.34959(11) 0.0318(2) Uani d . 1
H H6 0.8034 0.1773 0.3380 0.038 Uiso calc R 1
C C7 0.82380(11) 0.31776(11) 0.46360(11) 0.0345(3) Uani d . 1
C C8 0.90393(12) 0.25279(12) 0.58077(12) 0.0373(3) Uani d . 1
C C9 0.98082(16) 0.06139(16) 0.67093(15) 0.0557(4) Uani d . 1
H H9A 1.0713 0.0896 0.6966 0.084 Uiso calc R 1
H H9B 0.9784 -0.0232 0.6477 0.084 Uiso calc R 1
H H9C 0.9440 0.0710 0.7400 0.084 Uiso calc R 1
C C10 0.82837(15) 0.43869(14) 0.46391(15) 0.0513(4) Uani d . 1
H H10A 0.8801 0.4800 0.5353 0.062 Uiso calc R 1
H H10B 0.7798 0.4822 0.3927 0.062 Uiso calc R 1
C C11 0.36115(14) 0.24967(14) 0.53564(15) 0.0487(3) Uani d . 1
H H11A 0.4067 0.2281 0.6231 0.058 Uiso calc R 1
H H11B 0.3687 0.3374 0.5282 0.058 Uiso calc R 1
C C12 0.21641(18) 0.2187(2) 0.5086(2) 0.0695(5) Uani d . 1
H H12A 0.1699 0.2372 0.4215 0.104 Uiso calc R 1
H H12B 0.1794 0.2657 0.5631 0.104 Uiso calc R 1
H H12C 0.2074 0.1333 0.5237 0.104 Uiso calc R 1
Cl Cl1 0.64013(4) 0.00461(3) 0.20393(3) 0.04954(14) Uani d . 1
N N1 0.45332(11) 0.02826(11) 0.31045(11) 0.0420(3) Uani d . 1
O O1 0.70766(9) 0.31269(9) 0.23601(8) 0.0403(2) Uani d . 1
H H1A 0.6509 0.3627 0.2393 0.061 Uiso calc R 1
O O3 0.96461(12) 0.30231(11) 0.67789(10) 0.0578(3) Uani d . 1
O O4 0.90360(9) 0.13196(9) 0.56315(9) 0.0430(2) Uani d . 1

loop_
_atom_site_aniso_label
_atom_site_aniso_U_11
_atom_site_aniso_U_22
_atom_site_aniso_U_33
_atom_site_aniso_U_12
_atom_site_aniso_U_13
_atom_site_aniso_U_23
C1 0.0399(6) 0.0453(7) 0.0475(7) -0.0116(5) 0.0152(5) -0.0070(6)
C2 0.0360(6) 0.0397(6) 0.0362(6) -0.0021(5) 0.0107(5) -0.0018(5)
C3 0.0355(6) 0.0318(6) 0.0321(5) -0.0022(4) 0.0083(4) -0.0031(4)
C4 0.0322(5) 0.0298(5) 0.0273(5) 0.0014(4) 0.0050(4) 0.0015(4)
C5 0.0394(6) 0.0315(6) 0.0308(5) 0.0007(4) 0.0087(4) -0.0021(4)
C6 0.0322(5) 0.0314(5) 0.0317(5) 0.0026(4) 0.0092(4) 0.0013(4)
C7 0.0295(5) 0.0361(6) 0.0378(6) -0.0016(4) 0.0100(4) -0.0020(5)
C8 0.0305(5) 0.0433(7) 0.0374(6) -0.0030(5) 0.0091(5) -0.0029(5)
C9 0.0506(8) 0.0599(9) 0.0501(8) 0.0114(7) 0.0055(6) 0.0156(7)
C10 0.0550(8) 0.0374(7) 0.0561(8) -0.0052(6) 0.0086(7) -0.0047(6)
C11 0.0470(8) 0.0520(8) 0.0528(8) -0.0056(6) 0.0237(6) -0.0096(6)
C12 0.0500(9) 0.0790(12) 0.0873(13) -0.0042(8) 0.0325(9) -0.0164(10)
Cl1 0.0589(2) 0.0442(2) 0.0495(2) -0.00094(14) 0.02234(17) -0.01462(13)
N1 0.0438(6) 0.0389(6) 0.0424(6) -0.0080(4) 0.0115(5) -0.0078(5)
O1 0.0441(5) 0.0431(5) 0.0353(5) 0.0058(4) 0.0143(4) 0.0086(4)
O3 0.0585(6) 0.0604(7) 0.0433(6) -0.0077(5) -0.0017(5) -0.0095(5)
O4 0.0432(5) 0.0416(5) 0.0389(5) 0.0058(4) 0.0041(4) 0.0033(4)

loop_
_atom_type_symbol
_atom_type_description
_atom_type_scat_dispersion_real
_atom_type_scat_dispersion_imag
_atom_type_scat_source
C C 0.0033 0.0016 'International Tables Vol C Tables 4.2.6.8 and 6.1.1.4'
H H 0.0000 0.0000 'International Tables Vol C Tables 4.2.6.8 and 6.1.1.4'
N N 0.0061 0.0033 'International Tables Vol C Tables 4.2.6.8 and 6.1.1.4'
O O 0.0106 0.0060 'International Tables Vol C Tables 4.2.6.8 and 6.1.1.4'
Cl Cl 0.1484 0.1585 'International Tables Vol C Tables 4.2.6.8 and 6.1.1.4'

loop_
_geom_angle_atom_site_label_1
_geom_angle_atom_site_label_2
_geom_angle_atom_site_label_3
_geom_angle
_geom_angle_publ_flag
N1 C1 C2 123.71(12) ?
N1 C1 H1 118.1 ?
C2 C1 H1 118.1 ?
C1 C2 C3 116.61(12) ?
C1 C2 C11 123.13(12) ?
C3 C2 C11 120.24(11) ?
C4 C3 C2 121.73(11) ?
C4 C3 H3 119.1 ?
C2 C3 H3 119.1 ?
C3 C4 C5 115.42(11) ?
C3 C4 C6 122.01(10) ?
C5 C4 C6 122.31(10) ?
N1 C5 C4 125.24(11) ?
N1 C5 Cl1 114.77(9) ?
C4 C5 Cl1 119.97(9) ?
O1 C6 C7 112.42(10) y
O1 C6 C4 109.37(9) y
C7 C6 C4 112.60(9) ?
O1 C6 H6 107.4 ?
C7 C6 H6 107.4 ?
C4 C6 H6 107.4 ?
C10 C7 C8 117.57(12) ?
C10 C7 C6 123.35(12) ?
C8 C7 C6 119.06(11) ?
O3 C8 O4 123.68(13) ?
O3 C8 C7 124.63(13) ?
O4 C8 C7 111.66(10) ?
O4 C9 H9A 109.5 ?
O4 C9 H9B 109.5 ?
H9A C9 H9B 109.5 ?
O4 C9 H9C 109.5 ?
H9A C9 H9C 109.5 ?
H9B C9 H9C 109.5 ?
C7 C10 H10A 120.0 ?
C7 C10 H10B 120.0 ?
H10A C10 H10B 120.0 ?
C12 C11 C2 116.60(13) ?
C12 C11 H11A 108.1 ?
C2 C11 H11A 108.1 ?
C12 C11 H11B 108.1 ?
C2 C11 H11B 108.1 ?
H11A C11 H11B 107.3 ?
C11 C12 H12A 109.5 ?
C11 C12 H12B 109.5 ?
H12A C12 H12B 109.5 ?
C11 C12 H12C 109.5 ?
H12A C12 H12C 109.5 ?
H12B C12 H12C 109.5 ?
C5 N1 C1 117.28(11) ?
C6 O1 H1A 109.5 ?
C8 O4 C9 115.65(11) ?

loop_
_geom_bond_atom_site_label_1
_geom_bond_atom_site_label_2
_geom_bond_distance
_geom_bond_publ_flag
C1 N1 1.3490(18) y
C1 C2 1.3850(19) ?
C1 H1 0.9300 ?
C2 C3 1.3915(17) ?
C2 C11 1.5129(18) y
C3 C4 1.3891(16) ?
C3 H3 0.9300 ?
C4 C5 1.3975(16) ?
C4 C6 1.5216(16) ?
C5 N1 1.3175(17) y
C5 Cl1 1.7484(12) ?
C6 O1 1.4184(14) y
C6 C7 1.5202(16) ?
C6 H6 0.9800 ?
C7 C10 1.326(2) ?
C7 C8 1.4954(17) ?
C8 O3 1.2004(16) y
C8 O4 1.3380(17) y
C9 O4 1.4470(16) y
C9 H9A 0.9600 ?
C9 H9B 0.9600 ?
C9 H9C 0.9600 ?
C10 H10A 0.9300 ?
C10 H10B 0.9300 ?
C11 C12 1.502(2) ?
C11 H11A 0.9700 ?
C11 H11B 0.9700 ?
C12 H12A 0.9600 ?
C12 H12B 0.9600 ?
C12 H12C 0.9600 ?
O1 H1A 0.8200 ?

loop_
_geom_hbond_atom_site_label_D
_geom_hbond_atom_site_label_H
_geom_hbond_atom_site_label_A
_geom_hbond_site_symmetry_A
_geom_hbond_distance_DH
_geom_hbond_distance_HA
_geom_hbond_distance_DA
_geom_hbond_angle_DHA
O1 H1A N1 2_655 0.82 2.11 2.8627(15) 153
C9 H9B O3 2_746 0.96 2.65 3.256(2) 121
C6 H6 Cl1 . 0.98 2.68 3.0942(13) 106
C10 H10B O1 . 0.93 2.50 2.8164(18) 100
C11 H11A Cg1 4_555 0.97 3.08 3.836 136

loop_
_geom_torsion_atom_site_label_1
_geom_torsion_atom_site_label_2
_geom_torsion_atom_site_label_3
_geom_torsion_atom_site_label_4
_geom_torsion
_geom_torsion_publ_flag
N1 C1 C2 C3 -0.8(2) ?
N1 C1 C2 C11 -179.08(13) ?
C1 C2 C3 C4 0.88(19) ?
C11 C2 C3 C4 179.25(12) ?
C2 C3 C4 C5 -0.28(17) ?
C2 C3 C4 C6 174.02(11) ?
C3 C4 C5 N1 -0.56(18) ?
C6 C4 C5 N1 -174.83(11) ?
C3 C4 C5 Cl1 178.16(9) ?
C6 C4 C5 Cl1 3.88(16) ?
C3 C4 C6 O1 -94.59(13) ?
C5 C4 C6 O1 79.31(13) ?
C3 C4 C6 C7 31.16(15) ?
C5 C4 C6 C7 -154.94(11) ?
O1 C6 C7 C10 15.59(17) ?
C4 C6 C7 C10 -108.49(14) ?
O1 C6 C7 C8 -162.43(10) ?
C4 C6 C7 C8 73.49(13) yes
C10 C7 C8 O3 5.4(2) ?
C6 C7 C8 O3 -176.46(12) ?
C10 C7 C8 O4 -172.55(12) ?
C6 C7 C8 O4 5.58(15) y
C1 C2 C11 C12 -20.9(2) ?
C3 C2 C11 C12 160.84(15) ?
C4 C5 N1 C1 0.7(2) ?
Cl1 C5 N1 C1 -178.07(10) ?
C2 C1 N1 C5 0.0(2) ?
O3 C8 O4 C9 0.90(19) ?
C7 C8 O4 C9 178.88(11) ?
